data_7017627
loop_
_publ_author_name
'Gu, Shaojin'
'Liu, Bo'
'Chen, Jiuxi'
'Wu, Huayue'
'Chen, Wanzhi'

_publ_section_title
;
 Synthesis, structures, and properties of ruthenium(II) complexes of
 N-(1,10-phenanthrolin-2-yl)imidazolylidenes.
;
_journal_issue 3
_journal_name_full 'Dalton transactions (Cambridge, England : 2003)'
_journal_page_first 962
_journal_page_last 970
_journal_paper_doi 10.1039/c1dt11269d
_journal_volume 41
_journal_year 2012
_chemical_formula_sum 'C25 H18 Cl F6 N6 O2 P Ru'
_chemical_formula_weight 715.94
_chemical_name_systematic
;
?
;
_space_group_IT_number 61
_symmetry_cell_setting orthorhombic
_symmetry_space_group_name_Hall '-P 2ac 2ab'
_symmetry_space_group_name_H-M 'P b c a'
_atom_sites_solution_hydrogens geom
_atom_sites_solution_primary direct
_atom_sites_solution_secondary difmap
_audit_creation_method SHELXL-97
_cell_angle_alpha 90.00
_cell_angle_beta 90.00
_cell_angle_gamma 90.00
_cell_formula_units_Z 8
_cell_length_a 22.247(2)
_cell_length_b 7.5266(9)
_cell_length_c 33.040(3)
_cell_measurement_reflns_used 6859
_cell_measurement_temperature 298(2)
_cell_measurement_theta_max 20.2
_cell_measurement_theta_min 2.2
_cell_volume 5532.4(10)
_computing_cell_refinement 'Bruker SMART'
_computing_data_collection 'Bruker SMART'
_computing_data_reduction 'Bruker SAINT'
_computing_molecular_graphics 'Bruker SHELXTL'
_computing_publication_material 'Bruker SHELXTL'
_computing_structure_refinement 'Bruker SHELXTL'
_computing_structure_solution 'Bruker SHELXTL'
_diffrn_ambient_temperature 298(2)
_diffrn_measured_fraction_theta_full 0.999
_diffrn_measured_fraction_theta_max 0.999
_diffrn_measurement_device_type 'CCD area detector'
_diffrn_measurement_method 'phi and omega scans'
_diffrn_radiation_monochromator graphite
_diffrn_radiation_source 'fine-focus sealed tube'
_diffrn_radiation_type MoK\a
_diffrn_radiation_wavelength 0.71073
_diffrn_reflns_av_R_equivalents 0.1074
_diffrn_reflns_av_sigmaI/netI 0.0787
_diffrn_reflns_limit_h_max 20
_diffrn_reflns_limit_h_min -26
_diffrn_reflns_limit_k_max 8
_diffrn_reflns_limit_k_min -8
_diffrn_reflns_limit_l_max 39
_diffrn_reflns_limit_l_min -19
_diffrn_reflns_number 21198
_diffrn_reflns_theta_full 25.02
_diffrn_reflns_theta_max 25.02
_diffrn_reflns_theta_min 1.54
_exptl_absorpt_coefficient_mu 0.798
_exptl_absorpt_correction_T_max 0.9174
_exptl_absorpt_correction_T_min 0.7408
_exptl_absorpt_correction_type multi-scan
_exptl_absorpt_process_details sadabs
_exptl_crystal_colour yellow
_exptl_crystal_density_diffrn 1.719
_exptl_crystal_density_method 'not measured'
_exptl_crystal_description block
_exptl_crystal_F_000 2848
_exptl_crystal_size_max 0.40
_exptl_crystal_size_mid 0.36
_exptl_crystal_size_min 0.11
_refine_diff_density_max 1.264
_refine_diff_density_min -1.141
_refine_diff_density_rms 0.121
_refine_ls_extinction_method none
_refine_ls_goodness_of_fit_ref 1.192
_refine_ls_hydrogen_treatment constr
_refine_ls_matrix_type full
_refine_ls_number_parameters 417
_refine_ls_number_reflns 4875
_refine_ls_number_restraints 0
_refine_ls_restrained_S_all 1.192
_refine_ls_R_factor_all 0.1279
_refine_ls_R_factor_gt 0.0915
_refine_ls_shift/su_max 0.001
_refine_ls_shift/su_mean 0.000
_refine_ls_structure_factor_coef Fsqd
_refine_ls_weighting_details 'calc w=1/[\s^2^(Fo^2^)+(0.0316P)^2^+53.6705P] where P=(Fo^2^+2Fc^2^)/3'
_refine_ls_weighting_scheme calc
_refine_ls_wR_factor_gt 0.1862
_refine_ls_wR_factor_ref 0.2050
_reflns_number_gt 3343
_reflns_number_total 4875
_reflns_threshold_expression >2sigma(I)
_cod_data_source_file c1dt11269d.txt
_cod_data_source_block 090610c
_cod_depositor_comments
;
The following automatic conversions were performed:

'_symmetry_cell_setting' value 'Orthorhombic' changed to
'orthorhombic' according to
/home/saulius/struct/CIF-dictionaries/cif_core.dic dictionary named
'cif_core.dic' version 2.4.1 from 2010-06-29.

Automatic conversion script
Id: cif_fix_values 1715 2011-07-08 13:25:40Z adriana 
;
_cod_original_cell_volume 5532.5(10)
_cod_original_sg_symbol_H-M 'Pbca '
_cod_database_code 7017627

loop_
_symmetry_equiv_pos_as_xyz
'x, y, z'
'-x+1/2, -y, z+1/2'
'-x, y+1/2, -z+1/2'
'x+1/2, -y+1/2, -z'
'-x, -y, -z'
'x-1/2, y, -z-1/2'
'x, -y-1/2, z-1/2'
'-x-1/2, y-1/2, z'

loop_
_atom_site_label
_atom_site_type_symbol
_atom_site_fract_x
_atom_site_fract_y
_atom_site_fract_z
_atom_site_U_iso_or_equiv
_atom_site_adp_type
_atom_site_occupancy
_atom_site_symmetry_multiplicity
_atom_site_calc_flag
_atom_site_refinement_flags
_atom_site_disorder_assembly
_atom_site_disorder_group
Ru1 Ru 0.62903(3) 0.20885(12) 0.09351(2) 0.0417(3) Uani 1 1 d . . .
Cl1 Cl 0.65492(11) -0.0723(4) 0.06190(8) 0.0529(7) Uani 1 1 d . . .
P1 P 0.41348(14) 0.4264(5) 0.17422(9) 0.0566(8) Uani 1 1 d . . .
F1 F 0.3540(3) 0.4382(12) 0.2004(2) 0.091(3) Uani 1 1 d . A .
F2 F 0.4732(4) 0.4137(12) 0.1483(2) 0.099(3) Uani 1 1 d . A .
F3 F 0.3818(9) 0.309(5) 0.1416(8) 0.096(12) Uani 0.60(6) 1 d P A 1
F4 F 0.3969(13) 0.598(4) 0.1469(8) 0.099(9) Uani 0.60(6) 1 d P A 1
F5 F 0.4491(11) 0.560(4) 0.2034(8) 0.091(9) Uani 0.60(6) 1 d P A 1
F6 F 0.4373(9) 0.263(4) 0.1985(11) 0.095(11) Uani 0.60(6) 1 d P A 1
F3' F 0.3964(13) 0.230(4) 0.1641(16) 0.089(14) Uani 0.40(6) 1 d P A 2
F4' F 0.4435(13) 0.359(8) 0.2157(9) 0.086(13) Uani 0.40(6) 1 d P A 2
F5' F 0.424(2) 0.615(5) 0.1858(15) 0.104(15) Uani 0.40(6) 1 d P A 2
F6' F 0.375(2) 0.501(8) 0.1392(11) 0.108(17) Uani 0.40(6) 1 d P A 2
N1 N 0.5204(4) 0.0379(11) 0.1206(3) 0.047(2) Uani 1 1 d . . .
N2 N 0.5807(4) -0.0077(12) 0.1699(3) 0.049(2) Uani 1 1 d . . .
N3 N 0.5482(3) 0.1862(11) 0.0651(2) 0.0396(19) Uani 1 1 d . . .
N4 N 0.6466(3) 0.3362(11) 0.0350(2) 0.043(2) Uani 1 1 d . . .
N5 N 0.6962(5) 0.2322(15) 0.2234(3) 0.072(3) Uani 1 1 d . . .
N6 N 0.3109(10) 0.940(4) 0.0862(7) 0.185(10) Uani 1 1 d . . .
O1 O 0.7529(4) 0.1962(14) 0.1331(2) 0.083(3) Uani 1 1 d . . .
O2 O 0.6017(4) 0.5605(13) 0.1315(3) 0.073(2) Uani 1 1 d . . .
C1 C 0.5781(4) 0.0732(14) 0.1347(3) 0.047(3) Uani 1 1 d . . .
C2 C 0.4892(5) -0.0644(16) 0.1491(4) 0.059(3) Uani 1 1 d . . .
H2 H 0.4499 -0.1051 0.1469 0.071 Uiso 1 1 calc R . .
C3 C 0.5264(5) -0.0920(16) 0.1795(4) 0.061(3) Uani 1 1 d . . .
H3 H 0.5181 -0.1556 0.2029 0.073 Uiso 1 1 calc R . .
C4 C 0.5036(4) 0.1014(14) 0.0825(3) 0.044(3) Uani 1 1 d . . .
C5 C 0.4469(5) 0.0844(14) 0.0634(3) 0.050(3) Uani 1 1 d . . .
H5 H 0.4147 0.0301 0.0764 0.060 Uiso 1 1 calc R . .
C6 C 0.4413(5) 0.1505(13) 0.0252(3) 0.049(3) Uani 1 1 d . . .
H6 H 0.4044 0.1406 0.0120 0.058 Uiso 1 1 calc R . .
C7 C 0.4898(4) 0.2338(13) 0.0048(3) 0.042(2) Uani 1 1 d . . .
C8 C 0.5433(4) 0.2490(12) 0.0265(3) 0.040(2) Uani 1 1 d . . .
C9 C 0.5959(4) 0.3282(13) 0.0104(3) 0.041(2) Uani 1 1 d . . .
C10 C 0.5945(5) 0.3934(15) -0.0292(3) 0.049(3) Uani 1 1 d . . .
C11 C 0.6476(5) 0.4738(16) -0.0434(3) 0.056(3) Uani 1 1 d . . .
H11 H 0.6488 0.5213 -0.0693 0.067 Uiso 1 1 calc R . .
C12 C 0.6970(5) 0.4825(16) -0.0194(3) 0.061(3) Uani 1 1 d . . .
H12 H 0.7320 0.5353 -0.0289 0.074 Uiso 1 1 calc R . .
C13 C 0.6951(5) 0.4115(15) 0.0199(3) 0.052(3) Uani 1 1 d . . .
H13 H 0.7294 0.4180 0.0359 0.063 Uiso 1 1 calc R . .
C14 C 0.4895(5) 0.3011(15) -0.0356(3) 0.051(3) Uani 1 1 d . . .
H14 H 0.4548 0.2932 -0.0512 0.061 Uiso 1 1 calc R . .
C15 C 0.5390(5) 0.3756(14) -0.0510(3) 0.050(3) Uani 1 1 d . . .
H15 H 0.5373 0.4184 -0.0773 0.060 Uiso 1 1 calc R . .
C16 C 0.6326(5) 0.0066(15) 0.1975(3) 0.057(3) Uani 1 1 d . . .
H16A H 0.6279 -0.0790 0.2193 0.068 Uiso 1 1 calc R . .
H16B H 0.6689 -0.0237 0.1828 0.068 Uiso 1 1 calc R . .
C17 C 0.6396(5) 0.1836(15) 0.2150(3) 0.053(3) Uani 1 1 d . . .
C18 C 0.5930(5) 0.2995(17) 0.2221(3) 0.063(3) Uani 1 1 d . . .
H18 H 0.5541 0.2643 0.2156 0.075 Uiso 1 1 calc R . .
C19 C 0.6017(7) 0.4640(19) 0.2382(4) 0.076(4) Uani 1 1 d . . .
H19 H 0.5699 0.5417 0.2426 0.091 Uiso 1 1 calc R . .
C20 C 0.6591(7) 0.5088(19) 0.2475(4) 0.084(4) Uani 1 1 d . . .
H20 H 0.6671 0.6186 0.2592 0.101 Uiso 1 1 calc R . .
C21 C 0.7040(7) 0.397(2) 0.2400(4) 0.081(4) Uani 1 1 d . . .
H21 H 0.7429 0.4334 0.2463 0.097 Uiso 1 1 calc R . .
C22 C 0.7063(5) 0.2062(16) 0.1193(3) 0.053(3) Uani 1 1 d . . .
C23 C 0.6110(5) 0.4254(17) 0.1179(3) 0.047(3) Uani 1 1 d . . .
C24 C 0.2976(12) 0.891(5) 0.1155(9) 0.165(11) Uani 1 1 d . . .
C25 C 0.2783(11) 0.829(4) 0.1554(7) 0.193(11) Uani 1 1 d . . .
H25A H 0.2504 0.7329 0.1523 0.290 Uiso 1 1 calc R . .
H25B H 0.2592 0.9250 0.1697 0.290 Uiso 1 1 calc R . .
H25C H 0.3127 0.7893 0.1705 0.290 Uiso 1 1 calc R . .

loop_
_atom_site_aniso_label
_atom_site_aniso_U_11
_atom_site_aniso_U_22
_atom_site_aniso_U_33
_atom_site_aniso_U_23
_atom_site_aniso_U_13
_atom_site_aniso_U_12
Ru1 0.0339(4) 0.0556(5) 0.0358(4) -0.0001(4) -0.0009(4) -0.0034(4)
Cl1 0.0395(13) 0.0633(18) 0.0559(16) -0.0115(14) -0.0021(12) 0.0057(13)
P1 0.0619(19) 0.061(2) 0.0465(16) -0.0010(16) 0.0065(14) -0.0005(16)
F1 0.071(5) 0.129(7) 0.074(5) 0.000(5) 0.022(4) 0.006(5)
F2 0.086(5) 0.118(7) 0.092(6) 0.003(5) 0.032(5) 0.006(5)
F3 0.105(12) 0.10(3) 0.081(14) -0.023(15) -0.011(10) -0.023(13)
F4 0.089(16) 0.11(2) 0.100(17) 0.027(14) 0.006(12) 0.004(12)
F5 0.091(13) 0.10(2) 0.082(14) -0.027(12) -0.011(10) -0.010(11)
F6 0.100(13) 0.078(17) 0.11(2) 0.036(15) 0.012(14) 0.019(12)
F3' 0.094(19) 0.069(17) 0.10(3) 0.008(17) 0.008(18) 0.010(13)
F4' 0.080(15) 0.11(4) 0.068(16) 0.005(17) -0.006(12) 0.010(17)
F5' 0.11(3) 0.10(2) 0.11(3) 0.01(2) 0.01(2) -0.010(18)
F6' 0.11(3) 0.13(5) 0.079(17) 0.02(2) -0.007(17) 0.02(3)
N1 0.047(5) 0.047(6) 0.047(5) 0.000(4) 0.011(4) -0.005(4)
N2 0.056(6) 0.045(5) 0.047(5) 0.001(4) 0.004(4) 0.003(4)
N3 0.034(4) 0.041(5) 0.044(5) -0.006(4) 0.003(3) 0.005(4)
N4 0.043(5) 0.048(6) 0.037(4) -0.001(4) 0.003(4) 0.000(4)
N5 0.068(7) 0.073(8) 0.077(7) -0.005(6) 0.005(6) 0.001(6)
N6 0.135(17) 0.26(3) 0.16(2) 0.02(2) -0.005(16) -0.037(16)
O1 0.050(5) 0.126(8) 0.073(5) 0.012(6) -0.017(5) -0.008(5)
O2 0.083(6) 0.069(6) 0.069(6) 0.000(5) 0.014(5) -0.008(5)
C1 0.044(6) 0.049(7) 0.050(6) -0.004(5) 0.011(5) 0.000(5)
C2 0.054(7) 0.056(8) 0.067(8) -0.004(6) 0.017(6) -0.007(6)
C3 0.064(8) 0.054(8) 0.063(8) 0.002(6) 0.018(6) -0.005(6)
C4 0.041(6) 0.041(6) 0.050(6) -0.013(5) 0.007(5) -0.002(5)
C5 0.043(6) 0.045(6) 0.061(7) -0.015(6) 0.002(5) -0.003(5)
C6 0.040(6) 0.044(6) 0.062(7) -0.017(5) -0.009(5) 0.004(5)
C7 0.043(5) 0.032(6) 0.051(6) -0.016(5) -0.003(5) 0.009(4)
C8 0.043(5) 0.035(6) 0.042(5) -0.007(4) 0.002(4) 0.005(4)
C9 0.044(6) 0.042(6) 0.038(5) -0.007(4) -0.004(4) 0.004(5)
C10 0.057(7) 0.051(7) 0.040(6) -0.004(5) 0.001(5) 0.004(6)
C11 0.064(7) 0.061(8) 0.043(6) 0.002(6) 0.008(6) 0.004(6)
C12 0.062(7) 0.071(8) 0.051(7) 0.008(6) 0.013(6) -0.008(6)
C13 0.050(6) 0.063(8) 0.044(6) 0.003(6) 0.006(5) -0.011(6)
C14 0.053(6) 0.045(7) 0.055(6) -0.011(6) -0.017(5) 0.013(6)
C15 0.062(7) 0.049(7) 0.040(6) -0.002(5) -0.008(5) 0.010(6)
C16 0.065(7) 0.051(7) 0.053(6) 0.005(6) 0.007(6) 0.005(6)
C17 0.063(7) 0.045(7) 0.051(6) -0.002(5) 0.006(5) 0.017(6)
C18 0.059(7) 0.063(8) 0.066(7) -0.003(7) 0.003(6) 0.006(7)
C19 0.085(10) 0.072(10) 0.072(9) -0.007(8) 0.005(8) 0.015(8)
C20 0.097(11) 0.062(9) 0.093(11) -0.018(8) -0.003(9) 0.004(9)
C21 0.077(9) 0.078(11) 0.087(10) -0.008(9) 0.007(8) -0.004(8)
C22 0.053(6) 0.061(7) 0.046(6) 0.001(6) 0.005(5) -0.006(6)
C23 0.046(6) 0.053(7) 0.043(6) -0.001(6) 0.004(5) -0.008(5)
C24 0.13(2) 0.23(3) 0.13(2) 0.05(2) 0.012(18) 0.006(19)
C25 0.17(2) 0.25(3) 0.16(2) 0.03(2) 0.018(19) 0.03(2)

loop_
_atom_type_symbol
_atom_type_description
_atom_type_scat_dispersion_real
_atom_type_scat_dispersion_imag
_atom_type_scat_source
C C 0.0033 0.0016 'International Tables Vol C Tables 4.2.6.8 and 6.1.1.4'
H H 0.0000 0.0000 'International Tables Vol C Tables 4.2.6.8 and 6.1.1.4'
N N 0.0061 0.0033 'International Tables Vol C Tables 4.2.6.8 and 6.1.1.4'
O O 0.0106 0.0060 'International Tables Vol C Tables 4.2.6.8 and 6.1.1.4'
F F 0.0171 0.0103 'International Tables Vol C Tables 4.2.6.8 and 6.1.1.4'
P P 0.1023 0.0942 'International Tables Vol C Tables 4.2.6.8 and 6.1.1.4'
Cl Cl 0.1484 0.1585 'International Tables Vol C Tables 4.2.6.8 and 6.1.1.4'
Ru Ru -1.2594 0.8363 'International Tables Vol C Tables 4.2.6.8 and 6.1.1.4'

loop_
_geom_angle_atom_site_label_1
_geom_angle_atom_site_label_2
_geom_angle_atom_site_label_3
_geom_angle
C23 Ru1 C22 90.5(5)
C23 Ru1 N3 94.7(4)
C22 Ru1 N3 174.5(4)
C23 Ru1 C1 91.7(4)
C22 Ru1 C1 101.3(4)
N3 Ru1 C1 77.0(4)
C23 Ru1 N4 92.1(4)
C22 Ru1 N4 103.6(4)
N3 Ru1 N4 77.8(3)
C1 Ru1 N4 154.7(4)
C23 Ru1 Cl1 178.7(3)
C22 Ru1 Cl1 88.2(4)
N3 Ru1 Cl1 86.5(2)
C1 Ru1 Cl1 89.0(3)
N4 Ru1 Cl1 87.7(2)
F5' P1 F6' 86.0(18)
F5' P1 F3 141.9(18)
F6' P1 F3 55.9(15)
F5' P1 F3' 174.5(19)
F6' P1 F3' 92.9(17)
F3 P1 F3' 37.6(10)
F5' P1 F6 124.5(17)
F6' P1 F6 149.4(18)
F3 P1 F6 93.6(11)
F3' P1 F6 56.4(12)
F5' P1 F2 93.7(14)
F6' P1 F2 94.7(16)
F3 P1 F2 88.4(7)
F3' P1 F2 91.8(10)
F6 P1 F2 86.9(9)
F5' P1 F1 86.4(14)
F6' P1 F1 85.8(16)
F3 P1 F1 91.8(7)
F3' P1 F1 88.1(10)
F6 P1 F1 92.7(9)
F2 P1 F1 179.5(5)
F5' P1 F5 33.8(15)
F6' P1 F5 119.5(18)
F3 P1 F5 173.2(11)
F3' P1 F5 147.5(14)
F6 P1 F5 91.1(10)
F2 P1 F5 87.0(8)
F1 P1 F5 92.8(8)
F5' P1 F4' 91.0(16)
F6' P1 F4' 170(2)
F3 P1 F4' 126.7(15)
F3' P1 F4' 89.2(14)
F6 P1 F4' 34.1(10)
F2 P1 F4' 95.3(12)
F1 P1 F4' 84.2(11)
F5 P1 F4' 58.7(13)
F5' P1 F4 54.5(17)
F6' P1 F4 33.3(15)
F3 P1 F4 87.8(11)
F3' P1 F4 125.4(15)
F6 P1 F4 173.1(12)
F2 P1 F4 86.4(9)
F1 P1 F4 94.0(9)
F5 P1 F4 87.0(11)
F4' P1 F4 145.4(16)
C1 N1 C4 118.8(8)
C1 N1 C2 109.9(9)
C4 N1 C2 131.4(9)
C1 N2 C3 111.8(9)
C1 N2 C16 123.2(9)
C3 N2 C16 124.6(9)
C4 N3 C8 121.2(8)
C4 N3 Ru1 120.5(7)
C8 N3 Ru1 118.1(6)
C13 N4 C9 117.5(8)
C13 N4 Ru1 131.9(7)
C9 N4 Ru1 110.6(6)
C17 N5 C21 116.7(11)
N2 C1 N1 104.3(9)
N2 C1 Ru1 142.8(8)
N1 C1 Ru1 112.7(7)
C3 C2 N1 106.7(10)
C2 C3 N2 107.4(10)
N3 C4 N1 111.0(8)
N3 C4 C5 121.4(10)
N1 C4 C5 127.6(9)
C6 C5 C4 117.6(10)
C5 C6 C7 122.1(10)
C8 C7 C6 116.2(9)
C8 C7 C14 117.1(9)
C6 C7 C14 126.7(10)
N3 C8 C7 121.3(9)
N3 C8 C9 115.6(8)
C7 C8 C9 123.0(9)
N4 C9 C10 123.3(9)
N4 C9 C8 117.8(8)
C10 C9 C8 118.9(9)
C9 C10 C11 116.3(10)
C9 C10 C15 117.0(10)
C11 C10 C15 126.7(10)
C12 C11 C10 120.5(10)
C11 C12 C13 119.8(11)
N4 C13 C12 122.6(10)
C15 C14 C7 120.1(10)
C14 C15 C10 124.0(10)
C17 C16 N2 113.2(9)
N5 C17 C18 120.0(11)
N5 C17 C16 115.5(10)
C18 C17 C16 124.5(11)
C19 C18 C17 122.4(12)
C20 C19 C18 116.7(13)
C21 C20 C19 120.6(14)
C20 C21 N5 123.5(14)
O1 C22 Ru1 175.9(11)
O2 C23 Ru1 176.9(10)
N6 C24 C25 178(4)

loop_
_geom_bond_atom_site_label_1
_geom_bond_atom_site_label_2
_geom_bond_distance
Ru1 C23 1.862(13)
Ru1 C22 1.918(11)
Ru1 N3 2.035(7)
Ru1 C1 2.042(10)
Ru1 N4 2.193(8)
Ru1 Cl1 2.429(3)
P1 F5' 1.49(3)
P1 F6' 1.54(4)
P1 F3 1.559(15)
P1 F3' 1.56(2)
P1 F6 1.561(17)
P1 F2 1.583(8)
P1 F1 1.584(7)
P1 F5 1.605(18)
P1 F4' 1.61(3)
P1 F4 1.62(2)
N1 C1 1.392(13)
N1 C4 1.398(13)
N1 C2 1.399(13)
N2 C1 1.315(13)
N2 C3 1.401(13)
N2 C16 1.476(13)
N3 C4 1.313(12)
N3 C8 1.365(12)
N4 C13 1.315(12)
N4 C9 1.394(12)
N5 C17 1.342(14)
N5 C21 1.368(16)
N6 C24 1.08(3)
O1 C22 1.137(12)
O2 C23 1.130(12)
C2 C3 1.318(16)
C4 C5 1.416(14)
C5 C6 1.363(15)
C6 C7 1.418(14)
C7 C8 1.396(13)
C7 C14 1.426(14)
C8 C9 1.416(13)
C9 C10 1.398(13)
C10 C11 1.406(15)
C10 C15 1.435(14)
C11 C12 1.357(15)
C12 C13 1.405(14)
C14 C15 1.336(14)
C16 C17 1.461(15)
C17 C18 1.374(15)
C18 C19 1.361(17)
C19 C20 1.356(18)
C20 C21 1.329(18)
C24 C25 1.46(3)

loop_
_geom_torsion_atom_site_label_1
_geom_torsion_atom_site_label_2
_geom_torsion_atom_site_label_3
_geom_torsion_atom_site_label_4
_geom_torsion
C23 Ru1 N3 C4 -92.1(8)
C22 Ru1 N3 C4 71(4)
C1 Ru1 N3 C4 -1.4(7)
N4 Ru1 N3 C4 176.7(8)
Cl1 Ru1 N3 C4 88.3(7)
C23 Ru1 N3 C8 93.0(7)
C22 Ru1 N3 C8 -104(4)
C1 Ru1 N3 C8 -176.3(8)
N4 Ru1 N3 C8 1.8(7)
Cl1 Ru1 N3 C8 -86.5(7)
C23 Ru1 N4 C13 85.2(10)
C22 Ru1 N4 C13 -5.9(10)
N3 Ru1 N4 C13 179.6(10)
C1 Ru1 N4 C13 -176.2(10)
Cl1 Ru1 N4 C13 -93.5(9)
C23 Ru1 N4 C9 -96.3(7)
C22 Ru1 N4 C9 172.6(7)
N3 Ru1 N4 C9 -2.0(6)
C1 Ru1 N4 C9 2.3(12)
Cl1 Ru1 N4 C9 84.9(6)
C3 N2 C1 N1 -0.9(12)
C16 N2 C1 N1 -174.6(9)
C3 N2 C1 Ru1 -174.2(10)
C16 N2 C1 Ru1 12.0(19)
C4 N1 C1 N2 -177.9(8)
C2 N1 C1 N2 0.7(11)
C4 N1 C1 Ru1 -2.2(11)
C2 N1 C1 Ru1 176.3(7)
C23 Ru1 C1 N2 -90.7(13)
C22 Ru1 C1 N2 0.2(14)
N3 Ru1 C1 N2 174.8(14)
N4 Ru1 C1 N2 170.6(10)
Cl1 Ru1 C1 N2 88.2(13)
C23 Ru1 C1 N1 96.3(8)
C22 Ru1 C1 N1 -172.8(7)
N3 Ru1 C1 N1 1.8(7)
N4 Ru1 C1 N1 -2.4(14)
Cl1 Ru1 C1 N1 -84.8(7)
C1 N1 C2 C3 -0.2(13)
C4 N1 C2 C3 178.1(10)
N1 C2 C3 N2 -0.3(13)
C1 N2 C3 C2 0.8(13)
C16 N2 C3 C2 174.4(10)
C8 N3 C4 N1 175.4(8)
Ru1 N3 C4 N1 0.7(11)
C8 N3 C4 C5 -5.4(14)
Ru1 N3 C4 C5 179.9(7)
C1 N1 C4 N3 1.1(13)
C2 N1 C4 N3 -177.1(10)
C1 N1 C4 C5 -178.1(10)
C2 N1 C4 C5 3.8(17)
N3 C4 C5 C6 3.7(15)
N1 C4 C5 C6 -177.2(9)
C4 C5 C6 C7 0.0(15)
C5 C6 C7 C8 -1.8(14)
C5 C6 C7 C14 177.4(10)
C4 N3 C8 C7 3.5(14)
Ru1 N3 C8 C7 178.3(7)
C4 N3 C8 C9 -176.2(9)
Ru1 N3 C8 C9 -1.4(11)
C6 C7 C8 N3 0.1(13)
C14 C7 C8 N3 -179.1(8)
C6 C7 C8 C9 179.8(9)
C14 C7 C8 C9 0.5(14)
C13 N4 C9 C10 0.9(15)
Ru1 N4 C9 C10 -177.8(8)
C13 N4 C9 C8 -179.4(9)
Ru1 N4 C9 C8 1.9(10)
N3 C8 C9 N4 -0.5(13)
C7 C8 C9 N4 179.8(8)
N3 C8 C9 C10 179.2(9)
C7 C8 C9 C10 -0.5(14)
N4 C9 C10 C11 -1.5(15)
C8 C9 C10 C11 178.8(9)
N4 C9 C10 C15 179.9(9)
C8 C9 C10 C15 0.2(14)
C9 C10 C11 C12 1.2(16)
C15 C10 C11 C12 179.6(11)
C10 C11 C12 C13 -0.3(18)
C9 N4 C13 C12 0.0(16)
Ru1 N4 C13 C12 178.4(8)
C11 C12 C13 N4 -0.3(18)
C8 C7 C14 C15 -0.3(14)
C6 C7 C14 C15 -179.5(10)
C7 C14 C15 C10 0.1(17)
C9 C10 C15 C14 0.0(16)
C11 C10 C15 C14 -178.5(11)
C1 N2 C16 C17 68.3(13)
C3 N2 C16 C17 -104.6(12)
C21 N5 C17 C18 1.8(17)
C21 N5 C17 C16 -179.8(11)
N2 C16 C17 N5 -149.3(10)
N2 C16 C17 C18 29.1(15)
N5 C17 C18 C19 -1.2(19)
C16 C17 C18 C19 -179.5(11)
C17 C18 C19 C20 -1(2)
C18 C19 C20 C21 2(2)
C19 C20 C21 N5 -1(2)
C17 N5 C21 C20 -1(2)
C23 Ru1 C22 O1 -171(15)
N3 Ru1 C22 O1 26(18)
C1 Ru1 C22 O1 97(15)
N4 Ru1 C22 O1 -79(15)
Cl1 Ru1 C22 O1 8(15)
C22 Ru1 C23 O2 77(21)
N3 Ru1 C23 O2 -105(21)
C1 Ru1 C23 O2 178(100)
N4 Ru1 C23 O2 -27(21)
Cl1 Ru1 C23 O2 56(31)
